data_7115124
loop_
_publ_author_name
'Bhattacharyya, Sibaprasad'
'Chakraborty, Indranil'
'Dirghangi, Bimal Kumar'
'Chakravorty, Animesh'

_publ_section_title
;
 Oxygen atom transfer from RevO to tertiary diphosphines: spacer length
 and chemical differentiation of products
;
_journal_issue 18
_journal_name_full 'Chemical Communications'
_journal_page_first 1813
_journal_paper_doi 10.1039/b004565i
_journal_year 2000
_chemical_formula_sum 'C44 H40 Cl4 N4 O P2 Re'
_chemical_formula_weight 1030.74
_chemical_name_systematic
; 
 ? 
;
_space_group_IT_number 2
_symmetry_cell_setting triclinic
_symmetry_space_group_name_Hall '-P 1'
_symmetry_space_group_name_H-M 'P -1'
_atom_sites_solution_hydrogens geom
_atom_sites_solution_primary heavy
_atom_sites_solution_secondary difmap
_audit_creation_method SHELXL
_cell_angle_alpha 89.47(3)
_cell_angle_beta 80.08(4)
_cell_angle_gamma 81.41(4)
_cell_formula_units_Z 2
_cell_length_a 10.110(6)
_cell_length_b 10.668(5)
_cell_length_c 20.760(7)
_cell_measurement_reflns_used 30
_cell_measurement_temperature 293(2)
_cell_measurement_theta_max 14
_cell_measurement_theta_min 7
_cell_volume 2180.5(18)
_computing_cell_refinement 'Siemens P3/P4 PC V4.27'
_computing_data_collection 'Siemens P3/P4 PC V4.27'
_computing_data_reduction 'Siemens P3/P4 PC V4.27'
_computing_molecular_graphics 'Siemens SHELXTL V5.03 PC'
_computing_publication_material 'Siemens SHELXTL V5.03 PC'
_computing_structure_refinement 'SHELXL-93 (Sheldrick, 1993)'
_computing_structure_solution 'SHELXS-86 (Sheldrick, 1990)'
_diffrn_ambient_temperature 293(2)
_diffrn_measurement_device 'Siemens R3m/V'
_diffrn_measurement_method '\w scans'
_diffrn_radiation_monochromator graphite
_diffrn_radiation_source 'fine-focus sealed tube'
_diffrn_radiation_type MoK\a
_diffrn_radiation_wavelength 0.71073
_diffrn_reflns_av_R_equivalents 0.0518
_diffrn_reflns_av_sigmaI/netI 0.0519
_diffrn_reflns_limit_h_max 11
_diffrn_reflns_limit_h_min 0
_diffrn_reflns_limit_k_max 11
_diffrn_reflns_limit_k_min -11
_diffrn_reflns_limit_l_max 23
_diffrn_reflns_limit_l_min -22
_diffrn_reflns_number 6515
_diffrn_reflns_theta_max 23.51
_diffrn_reflns_theta_min 1.93
_diffrn_standards_decay_% 0
_diffrn_standards_interval_count 198
_diffrn_standards_number 2
_exptl_absorpt_coefficient_mu 3.143
_exptl_absorpt_correction_T_max 0.530
_exptl_absorpt_correction_T_min 0.355
_exptl_absorpt_correction_type semi-empirical
_exptl_crystal_colour dark
_exptl_crystal_density_diffrn 1.570
_exptl_crystal_description Parallelopiped
_exptl_crystal_F_000 1026
_exptl_crystal_size_max 0.34
_exptl_crystal_size_mid 0.26
_exptl_crystal_size_min 0.15
_refine_diff_density_max 1.624
_refine_diff_density_min -2.802
_refine_diff_density_rms 0.159
_refine_ls_extinction_method none
_refine_ls_goodness_of_fit_all 1.070
_refine_ls_goodness_of_fit_obs 1.053
_refine_ls_matrix_type full
_refine_ls_number_parameters 523
_refine_ls_number_reflns 6423
_refine_ls_number_restraints 0
_refine_ls_restrained_S_all 1.085
_refine_ls_restrained_S_obs 1.053
_refine_ls_R_factor_all 0.0755
_refine_ls_R_factor_obs 0.0542
_refine_ls_shift/esd_max 0.005
_refine_ls_shift/esd_mean 0.001
_refine_ls_structure_factor_coef Fsqd
_refine_ls_weighting_details 'w=1/[\s^2^(Fo^2^)+(0.0744P)^2^+12.6943P] where P=(Fo^2^+2Fc^2^)/3'
_refine_ls_weighting_scheme calc
_refine_ls_wR_factor_all 0.1477
_refine_ls_wR_factor_obs 0.1279
_reflns_number_observed 5198
_reflns_number_total 6424
_reflns_observed_criterion >2sigma(I)
_cod_data_source_file b004565i.txt
_cod_data_source_block 710re
_cod_depositor_comments
;
The following automatic conversions were performed:

'_symmetry_cell_setting' value 'Triclinic' changed to 'triclinic'
according to
/usr/data/users/saulius/automatic-downloads/retrospective/RSC/lib/dictionaries/cif_core.dic
dictionary named 'cif_core.dic' version 2.4.2 from 2011-04-26.

Automatic conversion script
Id: cif_fix_values 2281 2013-09-26 08:29:07Z andrius 

The following automatic conversions were performed:

'_refine_ls_weighting_scheme' value 'calc
w=1/[\s^2^(Fo^2^)+(0.0744P)^2^+12.6943P] where P=(Fo^2^+2Fc^2^)/3'
was changed to 'calc'. New tag '_refine_ls_weighting_details' was
created. The value of the new tag was set to
'w=1/[\s^2^(Fo^2^)+(0.0744P)^2^+12.6943P] where P=(Fo^2^+2Fc^2^)/3'.

Automatic conversion script
Id: cif_fix_values 3143 2015-03-26 13:38:13Z robertas 

The following automatic conversions were performed:

'_atom_sites_solution_primary' value 'Heavy atom method' was changed
to 'heavy'.

Automatic conversion script
Id: cif_fix_values 6452 2018-10-05 10:23:21Z andrius 
;
_cod_original_cell_volume 2180.7(18)
_cod_original_sg_symbol_H-M P-1
_cod_database_code 7115124

loop_
_symmetry_equiv_pos_as_xyz
'x, y, z'
'-x, -y, -z'

loop_
_atom_site_aniso_label
_atom_site_aniso_U_11
_atom_site_aniso_U_22
_atom_site_aniso_U_33
_atom_site_aniso_U_23
_atom_site_aniso_U_13
_atom_site_aniso_U_12
Re 0.0333(2) 0.0344(2) 0.0375(2) -0.0040(2) -0.0061(2) -0.0024(2)
P1 0.0348(14) 0.0362(14) 0.0318(13) -0.0035(11) -0.0061(11) -0.0040(11)
P2 0.044(2) 0.0401(15) 0.0378(15) -0.0092(11) -0.0115(12) -0.0010(12)
N1 0.042(5) 0.038(5) 0.043(5) -0.002(4) -0.001(4) -0.003(4)
N2 0.060(6) 0.058(6) 0.031(5) 0.004(4) -0.002(4) -0.011(5)
N3 0.042(5) 0.049(5) 0.035(5) 0.001(4) -0.010(4) -0.006(4)
N4 0.039(5) 0.037(4) 0.021(4) -0.005(3) 0.000(3) 0.004(4)
Cl1 0.0357(14) 0.054(2) 0.085(2) -0.0137(15) -0.0175(14) -0.0057(12)
Cl2 0.065(2) 0.051(2) 0.0405(14) 0.0041(12) -0.0153(13) -0.0062(13)
Cl3 0.048(2) 0.0402(14) 0.061(2) -0.0067(12) 0.0018(13) 0.0032(12)
Cl4 0.066(2) 0.101(3) 0.095(3) 0.024(2) -0.008(2) -0.042(2)
O1 0.059(5) 0.046(4) 0.048(4) -0.005(3) -0.015(4) 0.005(4)
C1 0.047(6) 0.041(6) 0.060(8) -0.010(5) 0.013(6) -0.010(5)
C2 0.059(7) 0.044(6) 0.053(7) 0.010(5) 0.008(6) -0.007(6)
C3 0.048(6) 0.040(6) 0.030(5) -0.003(4) 0.000(5) -0.009(5)
C4 0.066(8) 0.089(10) 0.057(8) 0.016(7) -0.016(7) -0.009(7)
C5 0.031(5) 0.044(6) 0.046(6) -0.002(5) -0.003(5) 0.002(5)
C6 0.057(7) 0.047(6) 0.037(6) 0.008(5) -0.015(5) -0.007(5)
C7 0.038(6) 0.050(7) 0.070(8) 0.011(6) -0.021(5) -0.009(5)
C8 0.039(6) 0.065(7) 0.044(6) -0.008(5) -0.001(5) -0.012(5)
C9 0.052(7) 0.043(6) 0.054(7) 0.006(5) -0.016(5) -0.003(5)
C10 0.040(6) 0.034(5) 0.042(6) -0.005(4) 0.001(5) -0.005(4)
C11 0.031(5) 0.053(7) 0.045(6) -0.011(5) -0.003(5) -0.005(5)
C12 0.047(7) 0.069(8) 0.053(7) 0.005(6) -0.014(5) -0.005(6)
C13 0.042(7) 0.086(10) 0.074(9) 0.008(7) -0.001(6) 0.004(7)
C14 0.047(8) 0.108(12) 0.072(9) -0.025(8) -0.007(7) -0.014(8)
C15 0.049(7) 0.079(9) 0.064(8) -0.025(7) 0.008(6) -0.028(7)
C16 0.048(7) 0.052(7) 0.053(7) -0.007(5) 0.000(5) -0.009(5)
C17 0.048(6) 0.038(6) 0.035(6) -0.001(4) -0.007(5) 0.010(5)
C18 0.052(7) 0.053(7) 0.057(7) -0.010(6) 0.004(6) -0.015(6)
C19 0.078(10) 0.053(8) 0.086(10) 0.014(7) 0.035(9) 0.014(7)
C20 0.129(16) 0.038(8) 0.099(13) 0.018(8) 0.036(12) 0.001(9)
C21 0.123(14) 0.060(9) 0.058(9) 0.015(7) -0.013(9) 0.035(9)
C22 0.067(8) 0.046(7) 0.049(7) -0.002(5) 0.009(6) 0.014(6)
C23 0.051(6) 0.035(5) 0.040(6) -0.007(4) -0.014(5) 0.005(5)
C24 0.046(6) 0.058(7) 0.039(6) -0.006(5) -0.008(5) -0.006(5)
C25 0.097(11) 0.104(11) 0.063(9) -0.020(8) -0.002(8) -0.054(10)
C26 0.095(12) 0.136(15) 0.094(13) 0.009(11) 0.025(10) -0.064(12)
C27 0.066(9) 0.109(12) 0.047(8) -0.002(8) 0.015(7) 0.003(8)
C28 0.076(10) 0.102(11) 0.057(9) -0.017(8) 0.005(7) -0.024(9)
C29 0.069(8) 0.075(9) 0.051(7) -0.013(6) 0.004(6) -0.020(7)
C30 0.048(6) 0.054(7) 0.042(6) -0.009(5) -0.005(5) -0.010(5)
C31 0.069(8) 0.048(7) 0.071(8) 0.000(6) -0.021(7) -0.010(6)
C32 0.066(9) 0.077(9) 0.089(10) -0.009(8) -0.010(8) -0.036(8)
C33 0.066(9) 0.098(11) 0.075(9) -0.020(8) -0.004(7) -0.049(9)
C34 0.054(8) 0.099(11) 0.058(8) -0.004(7) -0.020(6) -0.016(7)
C35 0.056(7) 0.062(7) 0.059(7) -0.002(6) -0.014(6) -0.010(6)
C36 0.073(10) 0.126(14) 0.077(11) 0.020(10) -0.003(9) -0.017(10)
C37 0.119(14) 0.098(11) 0.042(8) -0.003(7) -0.006(9) -0.020(10)
C38 0.104(13) 0.136(15) 0.056(9) 0.026(9) -0.030(9) -0.052(12)
C39 0.386(126) 0.115(46) 0.176(64) 0.046(41) -0.153(77) 0.025(55)
C40 0.472(82) 0.202(37) 0.173(36) -0.094(30) -0.194(51) 0.119(42)
C41 0.172(28) 0.517(94) 0.092(20) -0.065(36) -0.091(19) 0.048(43)
C42 0.291(51) 0.219(42) 0.214(44) 0.052(33) -0.140(42) -0.109(38)
C43 0.106(17) 0.117(21) 0.225(35) -0.050(22) -0.040(21) 0.004(16)
C44A 0.076(25) 0.145(39) 0.086(25) 0.016(26) -0.002(21) -0.016(27)
C44 0.178(55) 0.107(36) 0.106(32) 0.015(30) -0.027(32) 0.037(35)
C39A 0.080(31) 0.227(64) 0.202(60) 0.101(51) 0.051(34) 0.067(36)

loop_
_atom_site_label
_atom_site_type_symbol
_atom_site_fract_x
_atom_site_fract_y
_atom_site_fract_z
_atom_site_U_iso_or_equiv
_atom_site_thermal_displace_type
_atom_site_occupancy
_atom_site_calc_flag
_atom_site_refinement_flags
Re Re 0.87453(4) 0.95248(4) 0.69905(2) 0.0353(2) Uani 1 d .
P1 P 0.7416(2) 1.1455(2) 0.75634(12) 0.0343(6) Uani 1 d .
P2 P 0.7226(3) 1.3289(2) 0.87514(13) 0.0406(6) Uani 1 d .
N1 N 0.8963(8) 1.0482(7) 0.6127(4) 0.042(2) Uani 1 d .
N2 N 0.8165(10) 1.1040(9) 0.5229(4) 0.050(2) Uani 1 d .
N3 N 0.7001(8) 0.9675(8) 0.5976(4) 0.041(2) Uani 1 d .
N4 N 0.7179(8) 0.9154(7) 0.6543(3) 0.034(2) Uani 1 d .
Cl1 Cl 1.0684(3) 1.0318(3) 0.7225(2) 0.0577(8) Uani 1 d .
Cl2 Cl 0.8386(3) 0.8516(3) 0.80040(13) 0.0515(7) Uani 1 d .
Cl3 Cl 1.0164(3) 0.7647(2) 0.65060(14) 0.0519(7) Uani 1 d .
Cl4 Cl 0.3001(4) 0.6039(4) 0.7662(2) 0.0851(11) Uani 1 d .
O1 O 0.6400(8) 1.4165(7) 0.8363(3) 0.052(2) Uani 1 d .
C1 C 0.9809(11) 1.1240(10) 0.5782(6) 0.052(3) Uani 1 d .
H1A H 1.0586(11) 1.1465(10) 0.5903(6) 0.062 Uiso 1 calc R
C2 C 0.9305(12) 1.1601(10) 0.5231(6) 0.054(3) Uani 1 d .
H2A H 0.9666(12) 1.2133(10) 0.4912(6) 0.065 Uiso 1 calc R
C3 C 0.7982(10) 1.0375(9) 0.5778(5) 0.040(2) Uani 1 d .
C4 C 0.7279(13) 1.1203(13) 0.4737(6) 0.070(4) Uani 1 d .
H4A H 0.7645(13) 1.1724(13) 0.4393(6) 0.106 Uiso 1 calc R
H4B H 0.6389(13) 1.1602(13) 0.4937(6) 0.106 Uiso 1 calc R
H4C H 0.7219(13) 1.0389(13) 0.4560(6) 0.106 Uiso 1 calc R
C5 C 0.6176(10) 0.8372(9) 0.6800(5) 0.042(2) Uani 1 d .
C6 C 0.4844(11) 0.8718(10) 0.6711(5) 0.047(3) Uani 1 d .
H6A H 0.4610(11) 0.9437(10) 0.6474(5) 0.056 Uiso 1 calc R
C7 C 0.3861(11) 0.7994(10) 0.6972(6) 0.051(3) Uani 1 d .
H7A H 0.2961(11) 0.8226(10) 0.6922(6) 0.061 Uiso 1 calc R
C8 C 0.4245(11) 0.6926(11) 0.7308(5) 0.049(3) Uani 1 d .
C9 C 0.5578(11) 0.6534(10) 0.7383(5) 0.049(3) Uani 1 d .
H9A H 0.5811(11) 0.5800(10) 0.7609(5) 0.059 Uiso 1 calc R
C10 C 0.6551(10) 0.7254(9) 0.7116(5) 0.039(2) Uani 1 d .
H10A H 0.7458(10) 0.6994(9) 0.7147(5) 0.047 Uiso 1 calc R
C11 C 0.5597(10) 1.1440(10) 0.7789(5) 0.044(2) Uani 1 d .
C12 C 0.4642(11) 1.2520(12) 0.7773(6) 0.056(3) Uani 1 d .
H12A H 0.4917(11) 1.3274(12) 0.7613(6) 0.067 Uiso 1 calc R
C13 C 0.3259(12) 1.2465(14) 0.8002(6) 0.070(4) Uani 1 d .
H13A H 0.2619(12) 1.3187(14) 0.8001(6) 0.084 Uiso 1 calc R
C14 C 0.2859(14) 1.1353(15) 0.8226(7) 0.075(4) Uani 1 d .
H14A H 0.1942(14) 1.1318(15) 0.8371(7) 0.091 Uiso 1 calc R
C15 C 0.3791(12) 1.0284(13) 0.8240(6) 0.064(4) Uani 1 d .
H15A H 0.3509(12) 0.9531(13) 0.8398(6) 0.077 Uiso 1 calc R
C16 C 0.5165(11) 1.0330(11) 0.8017(5) 0.052(3) Uani 1 d .
H16A H 0.5796(11) 0.9602(11) 0.8022(5) 0.062 Uiso 1 calc R
C17 C 0.7699(10) 1.2810(9) 0.7057(5) 0.042(2) Uani 1 d .
C18 C 0.8755(12) 1.3479(11) 0.7104(6) 0.055(3) Uani 1 d .
H18A H 0.9261(12) 1.3263(11) 0.7433(6) 0.066 Uiso 1 calc R
C19 C 0.9104(16) 1.4459(12) 0.6687(8) 0.081(5) Uani 1 d .
H19A H 0.9823(16) 1.4886(12) 0.6728(8) 0.097 Uiso 1 calc R
C20 C 0.8338(20) 1.4744(13) 0.6223(9) 0.097(6) Uani 1 d .
H20A H 0.8521(20) 1.5403(13) 0.5941(9) 0.116 Uiso 1 calc R
C21 C 0.7274(18) 1.4086(13) 0.6148(7) 0.086(5) Uani 1 d .
H21A H 0.6781(18) 1.4301(13) 0.5813(7) 0.103 Uiso 1 calc R
C22 C 0.6951(13) 1.3120(10) 0.6566(5) 0.058(3) Uani 1 d .
H22A H 0.6241(13) 1.2686(10) 0.6517(5) 0.070 Uiso 1 calc R
C23 C 0.7936(11) 1.1756(9) 0.8344(5) 0.042(2) Uani 1 d .
H23A H 0.8918(11) 1.1686(9) 0.8270(5) 0.051 Uiso 1 calc R
H23B H 0.7689(11) 1.1090(9) 0.8641(5) 0.051 Uiso 1 calc R
C24 C 0.6265(11) 1.2925(10) 0.9528(5) 0.048(3) Uani 1 d .
C25 C 0.5382(16) 1.2050(15) 0.9596(7) 0.085(5) Uani 1 d .
H25A H 0.5343(16) 1.1553(15) 0.9236(7) 0.102 Uiso 1 calc R
C26 C 0.4561(17) 1.1889(18) 1.0176(9) 0.108(6) Uani 1 d .
H26A H 0.3961(17) 1.1301(18) 1.0205(9) 0.130 Uiso 1 calc R
C27 C 0.4620(14) 1.2594(15) 1.0719(7) 0.078(4) Uani 1 d .
H27A H 0.4078(14) 1.2480(15) 1.1119(7) 0.094 Uiso 1 calc R
C28 C 0.5478(15) 1.3450(15) 1.0658(7) 0.079(4) Uani 1 d .
H28A H 0.5516(15) 1.3936(15) 1.1022(7) 0.095 Uiso 1 calc R
C29 C 0.6292(13) 1.3633(12) 1.0085(6) 0.066(3) Uani 1 d .
H29A H 0.6873(13) 1.4237(12) 1.0063(6) 0.079 Uiso 1 calc R
C30 C 0.8682(11) 1.3929(10) 0.8919(5) 0.048(3) Uani 1 d .
C31 C 0.8876(13) 1.5117(11) 0.8670(6) 0.062(3) Uani 1 d .
H31A H 0.8242(13) 1.5567(11) 0.8445(6) 0.074 Uiso 1 calc R
C32 C 1.0013(14) 1.5624(14) 0.8757(7) 0.075(4) Uani 1 d .
H32A H 1.0151(14) 1.6415(14) 0.8590(7) 0.090 Uiso 1 calc R
C33 C 1.0928(15) 1.4962(15) 0.9090(7) 0.077(4) Uani 1 d .
H33A H 1.1691(15) 1.5311(15) 0.9146(7) 0.092 Uiso 1 calc R
C34 C 1.0756(13) 1.3774(14) 0.9349(6) 0.069(4) Uani 1 d .
H34A H 1.1388(13) 1.3341(14) 0.9580(6) 0.082 Uiso 1 calc R
C35 C 0.9630(12) 1.3253(12) 0.9256(6) 0.059(3) Uani 1 d .
H35A H 0.9505(12) 1.2454(12) 0.9417(6) 0.070 Uiso 1 calc R
C36 C 0.1364(16) 0.9857(17) 0.9800(8) 0.093(5) Uani 1 d .
H36A H 0.2294(16) 0.9698(17) 0.9585(8) 0.140 Uiso 1 d R
C37 C 0.0541(19) 0.9368(15) 0.9411(7) 0.087(5) Uani 1 d .
H37A H 0.0912(19) 0.8953(15) 0.9014(7) 0.104 Uiso 1 calc R
C38 C -0.0804(19) 0.9526(17) 0.9638(8) 0.093(5) Uani 1 d .
H38A H -0.1245(19) 0.9154(17) 0.9329(8) 0.140 Uiso 1 d R
C39 C 0.5903(86) 0.5483(64) 0.4702(37) 0.220(39) Uani 0.50 d P
H39B H 0.5271(86) 0.4887(64) 0.4768(37) 0.264 Uiso 0.50 d PR
C40 C 0.7030(60) 0.5457(38) 0.4063(23) 0.283(32) Uani 1 d .
H40A H 0.7426(60) 0.4696(38) 0.3817(23) 0.339 Uiso 1 d R
C41 C 0.6857(38) 0.6472(70) 0.3701(15) 0.262(31) Uani 1 d .
H41A H 0.6897(38) 0.6429(70) 0.3251(15) 0.314 Uiso 1 calc R
C42 C 0.6635(46) 0.7487(40) 0.4014(26) 0.223(20) Uani 1 d .
H42A H 0.6521(46) 0.8233(40) 0.3782(26) 0.267 Uiso 1 calc R
C43 C 0.6542(26) 0.7591(27) 0.4710(20) 0.149(11) Uani 1 d .
H43A H 0.6238(26) 0.8395(27) 0.4932(20) 0.179 Uiso 1 d R
C44A C 0.7339(47) 0.6856(49) 0.4921(19) 0.104(12) Uani 0.50 d P
H44A H 0.7707(47) 0.7061(49) 0.5297(19) 0.125 Uiso 0.50 d PR
C44 C 0.6002(60) 0.6553(56) 0.4998(23) 0.136(18) Uani 0.50 d P
H44B H 0.5677(60) 0.6562(56) 0.5461(23) 0.164 Uiso 0.50 d PR
C39A C 0.7811(45) 0.5751(66) 0.4541(34) 0.188(31) Uani 0.50 d P
H39A H 0.8593(45) 0.5210(66) 0.4643(34) 0.226 Uiso 0.50 d PR

loop_
_atom_type_symbol
_atom_type_description
_atom_type_scat_dispersion_real
_atom_type_scat_dispersion_imag
_atom_type_scat_source
C C 0.0033 0.0016 'International Tables Vol C Tables 4.2.6.8 and 6.1.1.4'
H H 0.0000 0.0000 'International Tables Vol C Tables 4.2.6.8 and 6.1.1.4'
N N 0.0061 0.0033 'International Tables Vol C Tables 4.2.6.8 and 6.1.1.4'
O O 0.0106 0.0060 'International Tables Vol C Tables 4.2.6.8 and 6.1.1.4'
P P 0.1023 0.0942 'International Tables Vol C Tables 4.2.6.8 and 6.1.1.4'
Cl Cl 0.1484 0.1585 'International Tables Vol C Tables 4.2.6.8 and 6.1.1.4'
Re Re -1.0185 7.2310 'International Tables Vol C Tables 4.2.6.8 and 6.1.1.4'

loop_
_geom_angle_atom_site_label_1
_geom_angle_atom_site_label_2
_geom_angle_atom_site_label_3
_geom_angle
_geom_angle_site_symmetry_1
_geom_angle_publ_flag
N1 Re N4 74.7(3) . y
N1 Re Cl2 176.7(2) . y
N4 Re Cl2 104.3(2) . y
N1 Re Cl1 88.2(3) . y
N4 Re Cl1 162.9(2) . y
Cl2 Re Cl1 92.77(11) . y
N1 Re Cl3 92.7(2) . y
N4 Re Cl3 91.1(2) . y
Cl2 Re Cl3 90.51(10) . y
Cl1 Re Cl3 90.13(11) . y
N1 Re P1 90.3(2) . y
N4 Re P1 93.7(2) . y
Cl2 Re P1 86.58(10) . y
Cl1 Re P1 85.84(10) . y
Cl3 Re P1 174.91(9) . y
C17 P1 C11 109.1(5) . ?
C17 P1 C23 106.8(5) . ?
C11 P1 C23 103.4(5) . ?
C17 P1 Re 108.7(3) . ?
C11 P1 Re 115.7(3) . ?
C23 P1 Re 112.6(3) . ?
O1 P2 C30 112.2(5) . ?
O1 P2 C24 112.4(5) . ?
C30 P2 C24 107.1(5) . ?
O1 P2 C23 114.1(4) . ?
C30 P2 C23 104.4(5) . ?
C24 P2 C23 106.0(5) . ?
C3 N1 C1 107.1(9) . ?
C3 N1 Re 113.2(6) . ?
C1 N1 Re 139.6(8) . ?
C3 N2 C2 107.1(9) . ?
C3 N2 C4 126.5(10) . ?
C2 N2 C4 126.3(9) . ?
N4 N3 C3 109.3(8) . ?
N3 N4 C5 113.7(8) . ?
N3 N4 Re 120.6(6) . ?
C5 N4 Re 125.6(6) . ?
C2 C1 N1 107.7(10) . ?
C1 C2 N2 107.8(9) . ?
N2 C3 N3 127.6(10) . ?
N2 C3 N1 110.2(9) . ?
N3 C3 N1 122.1(9) . ?
C6 C5 C10 120.3(10) . ?
C6 C5 N4 119.6(9) . ?
C10 C5 N4 120.1(9) . ?
C7 C6 C5 120.1(10) . ?
C8 C7 C6 118.4(10) . ?
C7 C8 C9 122.6(10) . ?
C7 C8 Cl4 118.6(8) . ?
C9 C8 Cl4 118.8(9) . ?
C10 C9 C8 118.6(10) . ?
C9 C10 C5 119.8(10) . ?
C16 C11 C12 119.2(10) . ?
C16 C11 P1 118.1(8) . ?
C12 C11 P1 122.6(8) . ?
C11 C12 C13 119.6(12) . ?
C14 C13 C12 120.0(13) . ?
C13 C14 C15 120.8(12) . ?
C14 C15 C16 119.7(13) . ?
C11 C16 C15 120.7(11) . ?
C22 C17 C18 118.2(10) . ?
C22 C17 P1 120.2(9) . ?
C18 C17 P1 121.3(8) . ?
C17 C18 C19 124.0(14) . ?
C20 C19 C18 115.9(16) . ?
C19 C20 C21 122.5(14) . ?
C22 C21 C20 120.5(15) . ?
C17 C22 C21 118.9(14) . ?
P1 C23 P2 116.8(5) . ?
C25 C24 C29 116.6(11) . ?
C25 C24 P2 123.1(9) . ?
C29 C24 P2 119.9(9) . ?
C26 C25 C24 121.9(13) . ?
C25 C26 C27 120.1(14) . ?
C28 C27 C26 118.4(13) . ?
C27 C28 C29 122.4(13) . ?
C28 C29 C24 120.6(12) . ?
C35 C30 C31 120.3(11) . ?
C35 C30 P2 122.2(9) . ?
C31 C30 P2 117.4(9) . ?
C32 C31 C30 119.7(13) . ?
C33 C32 C31 119.7(13) . ?
C32 C33 C34 121.9(12) . ?
C35 C34 C33 118.8(13) . ?
C34 C35 C30 119.7(12) . ?
C38 C36 C37 120.3(15) 2_577 ?
C38 C37 C36 117.2(14) . ?
C36 C38 C37 122.5(15) 2_577 ?
C44 C39 C40 102.5(60) . ?
C44 C39 C39A 71.1(51) . ?
C40 C39 C39A 46.1(35) . ?
C41 C40 C39A 106.9(45) . ?
C41 C40 C39 113.4(40) . ?
C39A C40 C39 80.8(32) . ?
C42 C41 C40 114.1(34) . ?
C41 C42 C43 124.6(44) . ?
C44A C43 C44 66.4(34) . ?
C44A C43 C42 113.6(34) . ?
C44 C43 C42 108.6(32) . ?
C43 C44A C39A 114.9(45) . ?
C43 C44A C44 64.1(31) . ?
C39A C44A C44 89.4(42) . ?
C39 C44 C43 126.9(51) . ?
C39 C44 C44A 114.5(58) . ?
C43 C44 C44A 49.4(34) . ?
C39 C44 C39A 69.6(49) . ?
C43 C44 C39A 78.1(36) . ?
C44A C44 C39A 44.9(32) . ?
C44A C39A C40 117.7(38) . ?
C44A C39A C39 85.0(35) . ?
C40 C39A C39 53.1(33) . ?
C44A C39A C44 45.7(27) . ?
C40 C39A C44 82.1(34) . ?
C39 C39A C44 39.3(24) . ?

loop_
_geom_bond_atom_site_label_1
_geom_bond_atom_site_label_2
_geom_bond_distance
_geom_bond_site_symmetry_2
_geom_bond_publ_flag
Re N1 2.050(8) . y
Re N4 2.055(8) . y
Re Cl2 2.351(3) . y
Re Cl1 2.372(3) . y
Re Cl3 2.401(3) . y
Re P1 2.476(3) . y
P1 C17 1.808(10) . ?
P1 C11 1.820(10) . ?
P1 C23 1.832(10) . ?
P2 O1 1.486(8) . y
P2 C30 1.799(11) . ?
P2 C24 1.805(11) . ?
P2 C23 1.837(9) . ?
N1 C3 1.344(13) . ?
N1 C1 1.372(13) . ?
N2 C3 1.336(13) . ?
N2 C2 1.376(14) . ?
N2 C4 1.463(15) . ?
N3 N4 1.325(11) . y
N3 C3 1.337(12) . ?
N4 C5 1.439(12) . ?
Cl4 C8 1.745(11) . ?
C1 C2 1.36(2) . ?
C5 C6 1.386(14) . ?
C5 C10 1.390(14) . ?
C6 C7 1.383(14) . ?
C7 C8 1.37(2) . ?
C8 C9 1.385(15) . ?
C9 C10 1.377(14) . ?
C11 C16 1.375(15) . ?
C11 C12 1.392(15) . ?
C12 C13 1.41(2) . ?
C13 C14 1.36(2) . ?
C14 C15 1.37(2) . ?
C15 C16 1.39(2) . ?
C17 C22 1.38(2) . ?
C17 C18 1.387(15) . ?
C18 C19 1.40(2) . ?
C19 C20 1.34(2) . ?
C20 C21 1.40(2) . ?
C21 C22 1.38(2) . ?
C24 C25 1.38(2) . ?
C24 C29 1.39(2) . ?
C25 C26 1.37(2) . ?
C26 C27 1.38(2) . ?
C27 C28 1.34(2) . ?
C28 C29 1.36(2) . ?
C30 C35 1.39(2) . ?
C30 C31 1.39(2) . ?
C31 C32 1.38(2) . ?
C32 C33 1.36(2) . ?
C33 C34 1.40(2) . ?
C34 C35 1.38(2) . ?
C36 C38 1.34(2) 2_577 ?
C36 C37 1.41(2) . ?
C37 C38 1.35(2) . ?
C38 C36 1.34(2) 2_577 ?
C39 C44 1.33(7) . ?
C39 C40 1.59(9) . ?
C39 C39A 1.96(9) . ?
C40 C41 1.32(6) . ?
C40 C39A 1.43(8) . ?
C41 C42 1.24(5) . ?
C42 C43 1.44(4) . ?
C43 C44A 1.18(5) . ?
C43 C44 1.39(6) . ?
C44A C39A 1.40(8) . ?
C44A C44 1.42(7) . ?
C44 C39A 1.98(6) . ?
